data_7223976
loop_
_publ_author_name
'Stepanovs, D.'
'Jure, M.'
'Gosteva, M.'
'Popelis, J.'
'Kiselovs, G.'
'Mishnev, A.'

_publ_section_title
;
 Crystal structures and physicochemical properties of diltiazem base and
 its acetylsalicylate, nicotinate andl-malate salts
;
_journal_issue 7
_journal_name_full CrystEngComm
_journal_page_first 1235
_journal_paper_doi 10.1039/C5CE01204J
_journal_volume 18
_journal_year 2016
_chemical_absolute_configuration rmad
_chemical_formula_moiety 'C22 H27 N2 O4 S, C6 H4 N O2'
_chemical_formula_sum 'C28 H31 N3 O6 S'
_chemical_formula_weight 537.62
_chemical_name_common 'Diltiazem nicotinate'
_chemical_name_systematic
; 
 ? 
;
_space_group_IT_number 4
_symmetry_cell_setting monoclinic
_symmetry_space_group_name_Hall 'P 2yb'
_symmetry_space_group_name_H-M 'P 1 21 1'
_atom_sites_solution_hydrogens geom
_atom_sites_solution_primary direct
_atom_sites_solution_secondary difmap
_audit_creation_method SHELXL-97
_audit_update_record
;
2015-03-26 deposited with the CCDC.
2016-01-22 downloaded from the CCDC.
;
_cell_angle_alpha 90.00
_cell_angle_beta 91.5255(11)
_cell_angle_gamma 90.00
_cell_formula_units_Z 2
_cell_length_a 8.7897(2)
_cell_length_b 6.17260(10)
_cell_length_c 25.1531(7)
_cell_measurement_reflns_used 15036
_cell_measurement_temperature 173(2)
_cell_measurement_theta_max 30.034
_cell_measurement_theta_min 0.998
_cell_volume 1364.21(5)
_computing_cell_refinement 'HKL Scalepack (Otwinovski & Minor, 1997)'
_computing_data_collection 'KappaCCD Server Software (Nonius, 1997)'
_computing_data_reduction 'HKL Denzo and Scalepack (Otwinovski & Minor, 1997)'
_computing_molecular_graphics 'ORTEP-3 (Farrugia, 2012)'
_computing_publication_material
;
SHELXL-97 (Sheldrick, 2008), 
PLATON (Spek, 2009) and publCIF (Westrip, 2010)
;
_computing_structure_refinement 'SHELXL-97 (Sheldrick, 2008)'
_computing_structure_solution 'SIR2011 (Burla, 2012)'
_diffrn_ambient_temperature 173(2)
_diffrn_measured_fraction_theta_full 0.993
_diffrn_measured_fraction_theta_max 0.993
_diffrn_measurement_device_type 'Nonius KappaCCD'
_diffrn_measurement_method CCD
_diffrn_radiation_monochromator graphite
_diffrn_radiation_source 'fine-focus sealed tube'
_diffrn_radiation_type MoK\a
_diffrn_radiation_wavelength 0.71073
_diffrn_reflns_av_R_equivalents 0.0000
_diffrn_reflns_av_sigmaI/netI 0.1053
_diffrn_reflns_limit_h_max 12
_diffrn_reflns_limit_h_min -12
_diffrn_reflns_limit_k_max 8
_diffrn_reflns_limit_k_min -6
_diffrn_reflns_limit_l_max 35
_diffrn_reflns_limit_l_min -35
_diffrn_reflns_number 7311
_diffrn_reflns_theta_full 29.97
_diffrn_reflns_theta_max 29.97
_diffrn_reflns_theta_min 3.24
_exptl_absorpt_coefficient_mu 0.165
_exptl_absorpt_correction_type none
_exptl_crystal_colour colorless
_exptl_crystal_density_diffrn 1.309
_exptl_crystal_density_method 'not measured'
_exptl_crystal_description plate
_exptl_crystal_F_000 568
_exptl_crystal_size_max 0.26
_exptl_crystal_size_mid 0.23
_exptl_crystal_size_min 0.09
_refine_diff_density_max 0.331
_refine_diff_density_min -0.283
_refine_diff_density_rms 0.061
_refine_ls_abs_structure_details 'Flack H D (1983), Acta Cryst. A39, 876-881'
_refine_ls_abs_structure_Flack 0.08(9)
_refine_ls_extinction_method none
_refine_ls_goodness_of_fit_ref 1.045
_refine_ls_hydrogen_treatment mixed
_refine_ls_matrix_type full
_refine_ls_number_parameters 351
_refine_ls_number_reflns 7311
_refine_ls_number_restraints 1
_refine_ls_restrained_S_all 1.045
_refine_ls_R_factor_all 0.1150
_refine_ls_R_factor_gt 0.0642
_refine_ls_shift/su_max 0.001
_refine_ls_shift/su_mean 0.000
_refine_ls_structure_factor_coef Fsqd
_refine_ls_weighting_details 'calc w=1/[\s^2^(Fo^2^)+(0.0272P)^2^+0.4688P] where P=(Fo^2^+2Fc^2^)/3'
_refine_ls_weighting_scheme calc
_refine_ls_wR_factor_gt 0.1017
_refine_ls_wR_factor_ref 0.1187
_reflns_number_gt 4922
_reflns_number_total 7311
_reflns_threshold_expression >2sigma(I)
_cod_data_source_file c5ce01204j2.cif
_cod_data_source_block dil_nia
_cod_depositor_comments 'Adding full bibliography for 7223974--7223977.cif.'
_cod_original_sg_symbol_H-M 'P 21'
_cod_database_code 7223976

loop_
_symmetry_equiv_pos_as_xyz
'x, y, z'
'-x, y+1/2, -z'

loop_
_atom_site_label
_atom_site_type_symbol
_atom_site_fract_x
_atom_site_fract_y
_atom_site_fract_z
_atom_site_U_iso_or_equiv
_atom_site_adp_type
_atom_site_occupancy
_atom_site_symmetry_multiplicity
_atom_site_calc_flag
_atom_site_refinement_flags
S1 S 0.60388(9) 0.14628(12) 0.64639(3) 0.03146(18) Uani 1 1 d .
O1 O 0.1642(2) -0.0403(3) 0.43849(7) 0.0311(5) Uani 1 1 d .
O2 O 0.2423(2) 0.5449(3) 0.63662(7) 0.0272(4) Uani 1 1 d .
O3 O 0.1788(2) 0.6368(3) 0.71945(7) 0.0315(5) Uani 1 1 d .
O4 O 0.1859(2) 0.1691(3) 0.68960(7) 0.0274(4) Uani 1 1 d .
O5 O 0.4101(3) 0.9115(3) 0.90313(8) 0.0380(5) Uani 1 1 d .
O6 O 0.3269(3) 0.5710(4) 0.90070(11) 0.0537(7) Uani 1 1 d .
N1 N 0.3993(3) 0.2086(3) 0.74148(8) 0.0248(5) Uani 1 1 d .
N2 N 0.1617(3) 0.0359(4) 0.85708(9) 0.0259(5) Uani 1 1 d .
N3 N 0.8416(3) 0.7267(4) 0.95240(11) 0.0431(7) Uani 1 1 d .
C1 C 0.4690(3) 0.3433(4) 0.61687(10) 0.0257(6) Uani 1 1 d .
H1 H 0.5280 0.4646 0.6029 0.031 Uiso 1 1 calc R
C2 C 0.3685(3) 0.4313(4) 0.66105(10) 0.0243(6) Uani 1 1 d .
H2 H 0.4285 0.5346 0.6825 0.029 Uiso 1 1 calc R
C3 C 0.3089(3) 0.2546(4) 0.69805(10) 0.0238(6) Uani 1 1 d .
C4 C 0.5499(3) 0.2890(4) 0.74869(11) 0.0264(6) Uani 1 1 d .
C5 C 0.5961(4) 0.3810(5) 0.79683(11) 0.0343(7) Uani 1 1 d .
H5 H 0.5272 0.3926 0.8241 0.041 Uiso 1 1 calc R
C6 C 0.7432(4) 0.4555(5) 0.80477(12) 0.0385(8) Uani 1 1 d .
H6 H 0.7730 0.5157 0.8373 0.046 Uiso 1 1 calc R
C7 C 0.8452(4) 0.4404(5) 0.76452(12) 0.0370(8) Uani 1 1 d .
H7 H 0.9439 0.4920 0.7697 0.044 Uiso 1 1 calc R
C8 C 0.8019(4) 0.3492(5) 0.71655(12) 0.0334(7) Uani 1 1 d .
H8 H 0.8719 0.3382 0.6896 0.040 Uiso 1 1 calc R
C9 C 0.6548(3) 0.2737(4) 0.70798(11) 0.0280(6) Uani 1 1 d .
C10 C 0.3869(3) 0.2336(4) 0.57018(10) 0.0242(6) Uani 1 1 d .
C11 C 0.3219(3) 0.0300(4) 0.57440(11) 0.0266(6) Uani 1 1 d .
H11 H 0.3289 -0.0428 0.6067 0.032 Uiso 1 1 calc R
C12 C 0.2465(3) -0.0679(4) 0.53155(11) 0.0260(6) Uani 1 1 d .
H12 H 0.2036 -0.2046 0.5353 0.031 Uiso 1 1 calc R
C13 C 0.2357(3) 0.0391(4) 0.48323(11) 0.0234(6) Uani 1 1 d .
C14 C 0.3039(3) 0.2422(4) 0.47790(11) 0.0253(6) Uani 1 1 d .
H14 H 0.2992 0.3134 0.4453 0.030 Uiso 1 1 calc R
C15 C 0.3783(3) 0.3375(4) 0.52104(10) 0.0230(6) Uani 1 1 d .
H15 H 0.4231 0.4728 0.5172 0.028 Uiso 1 1 calc R
C16 C 0.0681(4) -0.2251(5) 0.44398(12) 0.0361(7) Uani 1 1 d .
H16A H 0.1295 -0.3510 0.4510 0.054 Uiso 1 1 calc R
H16B H 0.0093 -0.2463 0.4117 0.054 Uiso 1 1 calc R
H16C H 0.0009 -0.2022 0.4729 0.054 Uiso 1 1 calc R
C17 C 0.1518(3) 0.6443(5) 0.67249(10) 0.0263(6) Uani 1 1 d .
C18 C 0.0205(3) 0.7603(5) 0.64652(12) 0.0326(7) Uani 1 1 d .
H18A H -0.0590 0.7777 0.6716 0.049 Uiso 1 1 calc R
H18B H -0.0171 0.6777 0.6166 0.049 Uiso 1 1 calc R
H18C H 0.0532 0.9002 0.6346 0.049 Uiso 1 1 calc R
C19 C 0.3382(3) 0.0600(4) 0.78179(11) 0.0262(6) Uani 1 1 d .
H19A H 0.4205 0.0087 0.8050 0.031 Uiso 1 1 calc R
H19B H 0.2918 -0.0645 0.7643 0.031 Uiso 1 1 calc R
C20 C 0.2208(3) 0.1759(5) 0.81445(10) 0.0280(6) Uani 1 1 d .
H20A H 0.2663 0.3046 0.8303 0.034 Uiso 1 1 calc R
H20B H 0.1368 0.2216 0.7913 0.034 Uiso 1 1 calc R
C21 C 0.0682(4) -0.1463(5) 0.83605(12) 0.0392(8) Uani 1 1 d .
H21A H -0.0171 -0.0902 0.8158 0.059 Uiso 1 1 calc R
H21B H 0.0322 -0.2312 0.8651 0.059 Uiso 1 1 calc R
H21C H 0.1288 -0.2356 0.8136 0.059 Uiso 1 1 calc R
C22 C 0.0739(4) 0.1663(6) 0.89522(11) 0.0366(7) Uani 1 1 d .
H22A H 0.1394 0.2728 0.9117 0.055 Uiso 1 1 calc R
H22B H 0.0342 0.0729 0.9220 0.055 Uiso 1 1 calc R
H22C H -0.0087 0.2376 0.8766 0.055 Uiso 1 1 calc R
C23 C 0.4260(4) 0.7074(5) 0.91086(11) 0.0318(7) Uani 1 1 d .
C24 C 0.5792(3) 0.6370(5) 0.93273(10) 0.0300(6) Uani 1 1 d .
C25 C 0.7012(4) 0.7789(5) 0.93482(12) 0.0368(8) Uani 1 1 d .
H25 H 0.6845 0.9202 0.9232 0.044 Uiso 1 1 calc R
C26 C 0.8614(4) 0.5236(6) 0.96975(12) 0.0398(8) Uani 1 1 d .
H26 H 0.9578 0.4834 0.9824 0.048 Uiso 1 1 calc R
C27 C 0.7475(4) 0.3704(5) 0.97002(12) 0.0390(8) Uani 1 1 d .
H27 H 0.7668 0.2317 0.9829 0.047 Uiso 1 1 calc R
C28 C 0.6038(4) 0.4265(5) 0.95074(12) 0.0370(7) Uani 1 1 d .
H28 H 0.5254 0.3254 0.9498 0.044 Uiso 1 1 calc R
H2A H 0.256(5) -0.023(6) 0.8791(15) 0.070(12) Uiso 1 1 d .

loop_
_atom_site_aniso_label
_atom_site_aniso_U_11
_atom_site_aniso_U_22
_atom_site_aniso_U_33
_atom_site_aniso_U_23
_atom_site_aniso_U_13
_atom_site_aniso_U_12
S1 0.0295(4) 0.0383(4) 0.0267(3) -0.0038(3) 0.0030(3) 0.0007(4)
O1 0.0335(13) 0.0336(11) 0.0260(10) 0.0015(8) -0.0036(9) -0.0065(9)
O2 0.0312(12) 0.0270(9) 0.0233(10) 0.0016(8) 0.0016(9) -0.0005(9)
O3 0.0358(13) 0.0324(10) 0.0263(10) -0.0053(10) 0.0020(9) -0.0027(10)
O4 0.0254(11) 0.0295(10) 0.0272(9) -0.0009(8) -0.0003(8) -0.0090(9)
O5 0.0405(14) 0.0330(12) 0.0399(12) 0.0058(9) -0.0066(11) 0.0008(10)
O6 0.0393(15) 0.0378(13) 0.0831(19) -0.0020(12) -0.0157(13) -0.0073(11)
N1 0.0190(13) 0.0319(13) 0.0237(11) 0.0016(9) 0.0031(10) -0.0070(10)
N2 0.0254(14) 0.0299(12) 0.0226(12) 0.0006(10) 0.0059(11) -0.0065(11)
N3 0.0371(19) 0.0474(16) 0.0445(16) -0.0020(13) -0.0057(14) -0.0024(14)
C1 0.0271(17) 0.0288(14) 0.0211(14) 0.0012(11) 0.0024(12) -0.0034(12)
C2 0.0232(17) 0.0273(14) 0.0226(14) -0.0013(11) 0.0017(12) -0.0060(12)
C3 0.0258(17) 0.0225(13) 0.0235(14) -0.0037(11) 0.0056(12) -0.0027(12)
C4 0.0228(17) 0.0304(15) 0.0259(14) 0.0024(12) 0.0003(13) -0.0012(12)
C5 0.0304(19) 0.0469(18) 0.0257(15) -0.0064(13) 0.0010(14) -0.0024(15)
C6 0.028(2) 0.0519(19) 0.0354(17) -0.0047(15) -0.0043(15) -0.0057(16)
C7 0.0241(18) 0.0455(18) 0.0413(19) -0.0047(15) -0.0007(15) -0.0085(15)
C8 0.0238(18) 0.0394(16) 0.0372(17) 0.0023(14) 0.0043(14) -0.0013(14)
C9 0.0223(17) 0.0338(15) 0.0278(15) -0.0009(12) 0.0025(13) -0.0035(13)
C10 0.0242(17) 0.0272(14) 0.0214(13) -0.0026(11) 0.0057(12) -0.0022(12)
C11 0.0296(18) 0.0273(14) 0.0230(14) 0.0027(12) 0.0048(13) -0.0020(13)
C12 0.0275(17) 0.0221(14) 0.0288(15) 0.0020(12) 0.0060(13) -0.0031(12)
C13 0.0196(16) 0.0250(13) 0.0255(15) -0.0017(12) 0.0028(12) 0.0038(12)
C14 0.0244(17) 0.0274(14) 0.0243(14) 0.0034(11) 0.0038(12) 0.0054(13)
C15 0.0215(16) 0.0199(13) 0.0277(15) 0.0002(11) 0.0059(12) 0.0008(11)
C16 0.034(2) 0.0332(16) 0.0409(18) -0.0046(14) -0.0043(15) -0.0072(14)
C17 0.0291(17) 0.0215(12) 0.0286(14) -0.0045(13) 0.0046(12) -0.0102(13)
C18 0.0283(19) 0.0323(15) 0.0370(16) -0.0015(13) -0.0015(14) -0.0036(13)
C19 0.0235(17) 0.0300(14) 0.0251(15) 0.0030(11) 0.0035(12) -0.0033(12)
C20 0.0290(17) 0.0278(15) 0.0275(14) 0.0051(12) 0.0042(12) 0.0007(12)
C21 0.040(2) 0.0408(18) 0.0374(17) -0.0043(14) 0.0060(16) -0.0197(16)
C22 0.0360(19) 0.0447(17) 0.0297(15) -0.0020(15) 0.0107(13) 0.0017(16)
C23 0.0326(19) 0.0350(18) 0.0280(15) -0.0032(12) 0.0035(14) -0.0010(14)
C24 0.0368(18) 0.0298(14) 0.0234(13) -0.0044(13) 0.0006(12) 0.0015(15)
C25 0.039(2) 0.0341(17) 0.0367(17) -0.0018(13) -0.0057(16) -0.0015(15)
C26 0.035(2) 0.055(2) 0.0296(17) -0.0080(15) -0.0059(15) 0.0114(17)
C27 0.046(2) 0.0381(18) 0.0330(17) 0.0000(13) -0.0027(16) 0.0101(16)
C28 0.042(2) 0.0359(16) 0.0333(16) -0.0002(13) 0.0023(15) -0.0009(15)

loop_
_atom_type_symbol
_atom_type_description
_atom_type_scat_dispersion_real
_atom_type_scat_dispersion_imag
_atom_type_scat_source
C C 0.0033 0.0016 'International Tables Vol C Tables 4.2.6.8 and 6.1.1.4'
H H 0.0000 0.0000 'International Tables Vol C Tables 4.2.6.8 and 6.1.1.4'
N N 0.0061 0.0033 'International Tables Vol C Tables 4.2.6.8 and 6.1.1.4'
O O 0.0106 0.0060 'International Tables Vol C Tables 4.2.6.8 and 6.1.1.4'
S S 0.1246 0.1234 'International Tables Vol C Tables 4.2.6.8 and 6.1.1.4'

loop_
_geom_angle_atom_site_label_1
_geom_angle_atom_site_label_2
_geom_angle_atom_site_label_3
_geom_angle
C9 S1 C1 101.71(13)
C13 O1 C16 117.9(2)
C17 O2 C2 113.2(2)
C3 N1 C4 123.4(2)
C3 N1 C19 117.7(2)
C4 N1 C19 118.9(2)
C20 N2 C21 112.7(2)
C20 N2 C22 110.5(2)
C21 N2 C22 110.4(2)
C20 N2 H2A 107(2)
C21 N2 H2A 110(2)
C22 N2 H2A 105(2)
C26 N3 C25 116.4(3)
C10 C1 C2 116.4(2)
C10 C1 S1 107.73(19)
C2 C1 S1 108.55(17)
C10 C1 H1 107.9
C2 C1 H1 107.9
S1 C1 H1 107.9
O2 C2 C3 109.5(2)
O2 C2 C1 108.4(2)
C3 C2 C1 113.5(2)
O2 C2 H2 108.4
C3 C2 H2 108.4
C1 C2 H2 108.4
O4 C3 N1 123.1(2)
O4 C3 C2 121.2(2)
N1 C3 C2 115.6(2)
C5 C4 C9 118.9(3)
C5 C4 N1 120.3(3)
C9 C4 N1 120.9(2)
C6 C5 C4 120.9(3)
C6 C5 H5 119.6
C4 C5 H5 119.6
C7 C6 C5 119.8(3)
C7 C6 H6 120.1
C5 C6 H6 120.1
C6 C7 C8 120.2(3)
C6 C7 H7 119.9
C8 C7 H7 119.9
C7 C8 C9 120.6(3)
C7 C8 H8 119.7
C9 C8 H8 119.7
C8 C9 C4 119.6(3)
C8 C9 S1 119.7(2)
C4 C9 S1 120.7(2)
C11 C10 C15 118.2(3)
C11 C10 C1 122.2(3)
C15 C10 C1 119.6(2)
C10 C11 C12 121.6(3)
C10 C11 H11 119.2
C12 C11 H11 119.2
C13 C12 C11 119.6(3)
C13 C12 H12 120.2
C11 C12 H12 120.2
O1 C13 C12 124.9(2)
O1 C13 C14 115.6(2)
C12 C13 C14 119.5(3)
C15 C14 C13 120.1(3)
C15 C14 H14 120.0
C13 C14 H14 120.0
C14 C15 C10 120.9(3)
C14 C15 H15 119.5
C10 C15 H15 119.5
O1 C16 H16A 109.5
O1 C16 H16B 109.5
H16A C16 H16B 109.5
O1 C16 H16C 109.5
H16A C16 H16C 109.5
H16B C16 H16C 109.5
O3 C17 O2 122.0(3)
O3 C17 C18 125.4(3)
O2 C17 C18 112.6(2)
C17 C18 H18A 109.5
C17 C18 H18B 109.5
H18A C18 H18B 109.5
C17 C18 H18C 109.5
H18A C18 H18C 109.5
H18B C18 H18C 109.5
N1 C19 C20 110.1(2)
N1 C19 H19A 109.6
C20 C19 H19A 109.6
N1 C19 H19B 109.6
C20 C19 H19B 109.6
H19A C19 H19B 108.2
N2 C20 C19 111.9(2)
N2 C20 H20A 109.2
C19 C20 H20A 109.2
N2 C20 H20B 109.2
C19 C20 H20B 109.2
H20A C20 H20B 107.9
N2 C21 H21A 109.5
N2 C21 H21B 109.5
H21A C21 H21B 109.5
N2 C21 H21C 109.5
H21A C21 H21C 109.5
H21B C21 H21C 109.5
N2 C22 H22A 109.5
N2 C22 H22B 109.5
H22A C22 H22B 109.5
N2 C22 H22C 109.5
H22A C22 H22C 109.5
H22B C22 H22C 109.5
O6 C23 O5 124.5(3)
O6 C23 C24 119.9(3)
O5 C23 C24 115.6(3)
C25 C24 C28 117.7(3)
C25 C24 C23 121.1(3)
C28 C24 C23 121.3(3)
N3 C25 C24 124.5(3)
N3 C25 H25 117.7
C24 C25 H25 117.7
N3 C26 C27 123.8(3)
N3 C26 H26 118.1
C27 C26 H26 118.1
C26 C27 C28 118.9(3)
C26 C27 H27 120.5
C28 C27 H27 120.5
C27 C28 C24 118.7(3)
C27 C28 H28 120.6
C24 C28 H28 120.6

loop_
_geom_bond_atom_site_label_1
_geom_bond_atom_site_label_2
_geom_bond_distance
S1 C9 1.784(3)
S1 C1 1.841(3)
O1 C13 1.365(3)
O1 C16 1.429(3)
O2 C17 1.364(3)
O2 C2 1.437(3)
O3 C17 1.199(3)
O4 C3 1.217(3)
O5 C23 1.281(3)
O6 C23 1.233(4)
N1 C3 1.363(3)
N1 C4 1.421(4)
N1 C19 1.479(3)
N2 C20 1.482(3)
N2 C21 1.483(4)
N2 C22 1.485(4)
N2 H2A 1.05(4)
N3 C26 1.338(4)
N3 C25 1.339(4)
C1 C10 1.521(4)
C1 C2 1.537(4)
C1 H1 0.9800
C2 C3 1.535(4)
C2 H2 0.9800
C4 C5 1.389(4)
C4 C9 1.399(4)
C5 C6 1.381(4)
C5 H5 0.9300
C6 C7 1.373(4)
C6 H6 0.9300
C7 C8 1.376(4)
C7 H7 0.9300
C8 C9 1.386(4)
C8 H8 0.9300
C10 C11 1.386(4)
C10 C15 1.393(4)
C11 C12 1.388(4)
C11 H11 0.9300
C12 C13 1.384(4)
C12 H12 0.9300
C13 C14 1.398(4)
C14 C15 1.383(4)
C14 H14 0.9300
C15 H15 0.9300
C16 H16A 0.9600
C16 H16B 0.9600
C16 H16C 0.9600
C17 C18 1.494(4)
C18 H18A 0.9600
C18 H18B 0.9600
C18 H18C 0.9600
C19 C20 1.516(4)
C19 H19A 0.9700
C19 H19B 0.9700
C20 H20A 0.9700
C20 H20B 0.9700
C21 H21A 0.9600
C21 H21B 0.9600
C21 H21C 0.9600
C22 H22A 0.9600
C22 H22B 0.9600
C22 H22C 0.9600
C23 C24 1.505(4)
C24 C25 1.384(4)
C24 C28 1.391(4)
C25 H25 0.9300
C26 C27 1.377(5)
C26 H26 0.9300
C27 C28 1.385(5)
C27 H27 0.9300
C28 H28 0.9300

loop_
_geom_torsion_atom_site_label_1
_geom_torsion_atom_site_label_2
_geom_torsion_atom_site_label_3
_geom_torsion_atom_site_label_4
_geom_torsion
C9 S1 C1 C10 -166.78(19)
C9 S1 C1 C2 -39.9(2)
C17 O2 C2 C3 60.4(3)
C17 O2 C2 C1 -175.2(2)
C10 C1 C2 O2 -45.2(3)
S1 C1 C2 O2 -166.91(17)
C10 C1 C2 C3 76.7(3)
S1 C1 C2 C3 -45.0(3)
C4 N1 C3 O4 172.7(2)
C19 N1 C3 O4 -4.7(4)
C4 N1 C3 C2 -10.1(4)
C19 N1 C3 C2 172.5(2)
O2 C2 C3 O4 28.4(3)
C1 C2 C3 O4 -92.8(3)
O2 C2 C3 N1 -148.8(2)
C1 C2 C3 N1 89.9(3)
C3 N1 C4 C5 132.5(3)
C19 N1 C4 C5 -50.1(4)
C3 N1 C4 C9 -48.6(4)
C19 N1 C4 C9 128.8(3)
C9 C4 C5 C6 -0.3(5)
N1 C4 C5 C6 178.6(3)
C4 C5 C6 C7 0.5(5)
C5 C6 C7 C8 -0.7(5)
C6 C7 C8 C9 0.7(5)
C7 C8 C9 C4 -0.5(4)
C7 C8 C9 S1 -177.5(2)
C5 C4 C9 C8 0.3(4)
N1 C4 C9 C8 -178.6(3)
C5 C4 C9 S1 177.2(2)
N1 C4 C9 S1 -1.7(4)
C1 S1 C9 C8 -112.7(3)
C1 S1 C9 C4 70.4(2)
C2 C1 C10 C11 -73.2(3)
S1 C1 C10 C11 48.9(3)
C2 C1 C10 C15 108.0(3)
S1 C1 C10 C15 -129.9(2)
C15 C10 C11 C12 -1.5(4)
C1 C10 C11 C12 179.7(3)
C10 C11 C12 C13 0.1(4)
C16 O1 C13 C12 13.1(4)
C16 O1 C13 C14 -168.0(2)
C11 C12 C13 O1 -179.7(3)
C11 C12 C13 C14 1.5(4)
O1 C13 C14 C15 179.5(3)
C12 C13 C14 C15 -1.6(4)
C13 C14 C15 C10 0.1(4)
C11 C10 C15 C14 1.4(4)
C1 C10 C15 C14 -179.8(3)
C2 O2 C17 O3 0.8(4)
C2 O2 C17 C18 -179.6(2)
C3 N1 C19 C20 -75.1(3)
C4 N1 C19 C20 107.4(3)
C21 N2 C20 C19 -68.3(3)
C22 N2 C20 C19 167.7(2)
N1 C19 C20 N2 -177.3(2)
O6 C23 C24 C25 167.4(3)
O5 C23 C24 C25 -11.3(4)
O6 C23 C24 C28 -11.6(4)
O5 C23 C24 C28 169.7(3)
C26 N3 C25 C24 -1.2(5)
C28 C24 C25 N3 0.8(5)
C23 C24 C25 N3 -178.2(3)
C25 N3 C26 C27 0.4(5)
N3 C26 C27 C28 0.8(5)
C26 C27 C28 C24 -1.2(4)
C25 C24 C28 C27 0.5(4)
C23 C24 C28 C27 179.4(3)
